data_9001159
loop_
_publ_author_name
'Aurisicchio, C.'
'Fioravanti, G.'
'Grubessi, O.'
'Zanazzi, P. F.'

_publ_section_title
;
 Reappraisal of the crystal chemistry of beryl
 Sample: 19
 Note: U(1,2) for Na/Cs/Rb altered to match symmetry constraints.
;
_journal_name_full 'American Mineralogist'
_journal_page_first 826
_journal_page_last 837
_journal_volume 73
_journal_year 1988
_chemical_compound_source 'Salinas mine, Minas Gerais, Brazil'
_chemical_formula_sum 'Al2.009 Be2.595 Cs0.131 Li0.393 Na0.239 O18 Rb0.002 Si6.003'
_chemical_name_mineral Beryl
_space_group_IT_number 192
_symmetry_space_group_name_Hall '-P 6 2c'
_symmetry_space_group_name_H-M 'P 6/m c c'
_cell_angle_alpha 90
_cell_angle_beta 90
_cell_angle_gamma 120
_cell_length_a 9.2155
_cell_length_b 9.2155
_cell_length_c 9.2291
_cell_formula_units_Z 2
_cell_volume 678.778
_database_code_amcsd 0001182
_exptl_crystal_density_diffrn 2.740
_cod_original_formula_sum 'Si6.003 Be2.595 Li.393 Al2.009 O18 Na.239 Cs.131 Rb.002'
_cod_database_code 9001159

loop_
_space_group_symop_operation_xyz
x,y,z
-x,-x+y,1/2+z
x,x-y,1/2-z
-x+y,-x,-z
x-y,x,z
-y,-x,1/2+z
y,x,1/2-z
y,-x+y,-z
-y,x-y,z
x-y,-y,1/2+z
-x+y,y,1/2-z
x,y,-z
-x,-y,z
x,x-y,1/2+z
-x,-x+y,1/2-z
x-y,x,-z
-x+y,-x,z
y,x,1/2+z
-y,-x,1/2-z
-y,x-y,-z
y,-x+y,z
-x+y,y,1/2+z
x-y,-y,1/2-z
-x,-y,-z

loop_
_atom_site_aniso_label
_atom_site_aniso_U_11
_atom_site_aniso_U_22
_atom_site_aniso_U_33
_atom_site_aniso_U_12
_atom_site_aniso_U_13
_atom_site_aniso_U_23
Si1 0.00290 0.00290 0.00430 0.00160 0.00000 0.00000
Al2 0.00320 0.00320 0.00450 0.00160 0.00000 0.00000
O1 0.01040 0.00870 0.01920 0.00750 0.00000 0.00000
O2 0.01180 0.01140 0.01000 0.00730 -0.00570 -0.00400
Na 0.01870 0.01870 0.01620 0.00935 0.00000 0.00000
Cs 0.01870 0.01870 0.01620 0.00935 0.00000 0.00000
Rb 0.01870 0.01870 0.01620 0.00935 0.00000 0.00000

loop_
_atom_site_label
_atom_site_fract_x
_atom_site_fract_y
_atom_site_fract_z
_atom_site_occupancy
_atom_site_U_iso_or_equiv
Si1 0.38940 0.11910 0.00000 1.00000 ?
Be 0.50000 0.00000 0.25000 0.86500 0.00700
Li 0.50000 0.00000 0.25000 0.13100 0.00700
Si2 0.50000 0.00000 0.25000 0.00100 0.00700
Al1 0.50000 0.00000 0.25000 0.00300 0.00700
Al2 0.66667 0.33333 0.25000 1.00000 ?
O1 0.30510 0.23480 0.00000 1.00000 ?
O2 0.49810 0.14700 0.14470 1.00000 ?
Na 0.00000 0.00000 0.25000 0.23900 ?
Cs 0.00000 0.00000 0.25000 0.13100 ?
Rb 0.00000 0.00000 0.25000 0.00200 ?

loop_
_cod_related_entry_id
_cod_related_entry_database
_cod_related_entry_code
1 AMCSD 0001182
